data_4105491
loop_
_publ_author_name
'Barry M. Trost'
'Jiayi Xu'
'Thomas Schmidt'

_publ_section_title
;
 Palladium-Catalyzed Decarboxylative Asymmetric Allylic Alkylation of Enol
 Carbonates
;
_journal_name_full 'Journal of the American Chemical Society'
_journal_page_first 18343
_journal_page_last 18357
_journal_paper_doi 10.1021/ja9053948
_journal_volume 131
_journal_year 2009
_chemical_absolute_configuration syn
_chemical_formula_moiety 'C23 H24 O'
_chemical_formula_sum 'C23 H24 O'
_chemical_formula_weight 316.42
_chemical_name_systematic
; 
 ? 
;
_space_group_IT_number 4
_symmetry_cell_setting monoclinic
_symmetry_space_group_name_Hall 'P 2yb'
_symmetry_space_group_name_H-M 'P 1 21 1'
_atom_sites_solution_hydrogens geom
_atom_sites_solution_primary direct
_atom_sites_solution_secondary difmap
_audit_creation_method SHELXL-97
_cell_angle_alpha 90.00
_cell_angle_beta 103.938(17)
_cell_angle_gamma 90.00
_cell_formula_units_Z 2
_cell_length_a 10.102(10)
_cell_length_b 5.802(6)
_cell_length_c 15.213(15)
_cell_measurement_reflns_used 605
_cell_measurement_temperature 168
_cell_measurement_theta_max 19.62
_cell_measurement_theta_min 2.2
_cell_volume 865.4(15)
_computing_structure_refinement 'SHELXL-97 (Sheldrick, 1997)'
_computing_structure_solution 'SHELXS-97 (Sheldrick, 1990)'
_diffrn_ambient_temperature 168
_diffrn_measured_fraction_theta_full 0.988
_diffrn_measured_fraction_theta_max 0.988
_diffrn_measurement_device_type
;
;
_diffrn_measurement_method
;
;
_diffrn_radiation_monochromator graphite
_diffrn_radiation_source 'fine-focus sealed tube'
_diffrn_radiation_type MoK\a
_diffrn_radiation_wavelength 0.71073
_diffrn_reflns_av_R_equivalents 0.0386
_diffrn_reflns_av_sigmaI/netI 0.0785
_diffrn_reflns_limit_h_max 7
_diffrn_reflns_limit_h_min -12
_diffrn_reflns_limit_k_max 6
_diffrn_reflns_limit_k_min -7
_diffrn_reflns_limit_l_max 18
_diffrn_reflns_limit_l_min -18
_diffrn_reflns_number 4807
_diffrn_reflns_theta_full 26.30
_diffrn_reflns_theta_max 26.30
_diffrn_reflns_theta_min 1.38
_exptl_absorpt_coefficient_mu 0.072
_exptl_absorpt_correction_T_max 0.99
_exptl_absorpt_correction_T_min 0.79
_exptl_absorpt_correction_type multi-scan
_exptl_absorpt_process_details 'SADABS, G.M. Sheldrick (1996)'
_exptl_crystal_colour colorless
_exptl_crystal_density_diffrn 1.214
_exptl_crystal_description plate
_exptl_crystal_F_000 340
_exptl_crystal_size_max 0.52
_exptl_crystal_size_mid 0.1
_exptl_crystal_size_min 0.1
_refine_diff_density_max 0.187
_refine_diff_density_min -0.184
_refine_diff_density_rms 0.040
_refine_ls_abs_structure_details 'Flack H D (1983), Acta Cryst. A39, 876-881'
_refine_ls_abs_structure_Flack 0.0(1)
_refine_ls_extinction_method none
_refine_ls_goodness_of_fit_ref 1.037
_refine_ls_hydrogen_treatment constr
_refine_ls_matrix_type full
_refine_ls_number_parameters 219
_refine_ls_number_reflns 1916
_refine_ls_number_restraints 1
_refine_ls_restrained_S_all 1.037
_refine_ls_R_factor_all 0.0686
_refine_ls_R_factor_gt 0.0446
_refine_ls_shift/su_max 0.000
_refine_ls_shift/su_mean 0.000
_refine_ls_structure_factor_coef Fsqd
_refine_ls_weighting_details 'w=1/[\s^2^(Fo^2^)+(0.0090P)^2^+0.1734P] where P=(Fo^2^+2Fc^2^)/3'
_refine_ls_weighting_scheme calc
_refine_ls_wR_factor_gt 0.0929
_refine_ls_wR_factor_ref 0.1024
_reflns_number_gt 1454
_reflns_number_total 1916
_reflns_threshold_expression >2sigma(I)
_cod_data_source_file ja9053948_si_002.cif
_cod_data_source_block shelxl
_cod_original_cell_volume 865.3(15)
_cod_original_sg_symbol_H-M 'P 21'
_cod_database_code 4105491

loop_
_symmetry_equiv_pos_as_xyz
'x, y, z'
'-x, y+1/2, -z'

loop_
_atom_site_label
_atom_site_type_symbol
_atom_site_fract_x
_atom_site_fract_y
_atom_site_fract_z
_atom_site_U_iso_or_equiv
_atom_site_adp_type
_atom_site_occupancy
_atom_site_symmetry_multiplicity
_atom_site_calc_flag
_atom_site_refinement_flags
O1 O 0.6866(2) 0.3440(4) 0.18674(14) 0.0382(6) Uani 1 1 d .
C1 C 0.7488(3) 0.4645(5) 0.14453(19) 0.0283(7) Uani 1 1 d .
C2 C 0.8636(3) 0.6255(5) 0.19306(19) 0.0259(7) Uani 1 1 d .
C3 C 0.8646(3) 0.8402(6) 0.13342(19) 0.0324(7) Uani 1 1 d .
H3A H 0.7798 0.9239 0.1277 0.039 Uiso 1 1 calc R
H3B H 0.9386 0.9409 0.1631 0.039 Uiso 1 1 calc R
C4 C 0.8815(3) 0.7804(6) 0.0390(2) 0.0330(7) Uani 1 1 d .
H4A H 0.8660 0.9180 0.0017 0.040 Uiso 1 1 calc R
H4B H 0.9746 0.7305 0.0437 0.040 Uiso 1 1 calc R
C5 C 0.7854(3) 0.5940(5) -0.0069(2) 0.0312(7) Uani 1 1 d .
C6 C 0.7221(3) 0.4463(5) 0.0442(2) 0.0286(7) Uani 1 1 d .
C7 C 0.6338(3) 0.2722(6) 0.0005(2) 0.0342(8) Uani 1 1 d .
H7 H 0.5908 0.1769 0.0342 0.041 Uiso 1 1 calc R
C8 C 0.6101(3) 0.2409(6) -0.0919(2) 0.0429(9) Uani 1 1 d .
H8 H 0.5529 0.1232 -0.1202 0.052 Uiso 1 1 calc R
C9 C 0.6724(4) 0.3868(7) -0.1425(2) 0.0458(9) Uani 1 1 d .
H9 H 0.6567 0.3671 -0.2048 0.055 Uiso 1 1 calc R
C10 C 0.7578(3) 0.5614(6) -0.1001(2) 0.0396(9) Uani 1 1 d .
H10 H 0.7977 0.6591 -0.1348 0.048 Uiso 1 1 calc R
C11 C 0.8431(3) 0.6875(6) 0.2886(2) 0.0290(7) Uani 1 1 d .
H11 H 0.8390 0.5409 0.3198 0.035 Uiso 1 1 calc R
C12 C 0.7096(3) 0.8137(5) 0.28717(19) 0.0277(7) Uani 1 1 d .
H12A H 0.6334 0.7156 0.2591 0.033 Uiso 1 1 calc R
H12B H 0.7046 0.9522 0.2508 0.033 Uiso 1 1 calc R
C13 C 0.6979(3) 0.8795(6) 0.38281(19) 0.0287(7) Uani 1 1 d .
H13 H 0.7067 0.7377 0.4188 0.034 Uiso 1 1 calc R
C14 C 0.8155(3) 1.0401(6) 0.4280(2) 0.0363(8) Uani 1 1 d .
H14A H 0.7926 1.1967 0.4075 0.044 Uiso 1 1 calc R
H14B H 0.8258 1.0368 0.4930 0.044 Uiso 1 1 calc R
C15 C 0.9495(3) 0.9746(7) 0.4074(2) 0.0385(8) Uani 1 1 d .
H15 H 1.0282 1.0472 0.4399 0.046 Uiso 1 1 calc R
C16 C 0.9617(3) 0.8204(6) 0.3460(2) 0.0360(8) Uani 1 1 d .
H16 H 1.0484 0.7917 0.3376 0.043 Uiso 1 1 calc R
C17 C 0.9962(3) 0.4839(6) 0.2022(2) 0.0372(8) Uani 1 1 d .
H17A H 0.9995 0.3633 0.2459 0.056 Uiso 1 1 calc R
H17B H 1.0737 0.5832 0.2217 0.056 Uiso 1 1 calc R
H17C H 0.9975 0.4174 0.1446 0.056 Uiso 1 1 calc R
C18 C 0.5582(3) 0.9830(6) 0.38033(18) 0.0281(7) Uani 1 1 d .
C19 C 0.4645(3) 0.8649(6) 0.41756(18) 0.0284(7) Uani 1 1 d .
H19 H 0.4888 0.7245 0.4465 0.034 Uiso 1 1 calc R
C20 C 0.3353(3) 0.9549(6) 0.41186(19) 0.0337(8) Uani 1 1 d .
H20 H 0.2739 0.8738 0.4369 0.040 Uiso 1 1 calc R
C21 C 0.2968(3) 1.1634(6) 0.3695(2) 0.0353(8) Uani 1 1 d .
H21 H 0.2100 1.2224 0.3656 0.042 Uiso 1 1 calc R
C22 C 0.3896(3) 1.2830(6) 0.3331(2) 0.0347(8) Uani 1 1 d .
H22 H 0.3649 1.4237 0.3046 0.042 Uiso 1 1 calc R
C23 C 0.5191(3) 1.1949(6) 0.3388(2) 0.0315(7) Uani 1 1 d .
H23 H 0.5806 1.2782 0.3146 0.038 Uiso 1 1 calc R

loop_
_atom_site_aniso_label
_atom_site_aniso_U_11
_atom_site_aniso_U_22
_atom_site_aniso_U_33
_atom_site_aniso_U_23
_atom_site_aniso_U_13
_atom_site_aniso_U_12
O1 0.0498(14) 0.0307(12) 0.0397(12) 0.0014(11) 0.0217(11) -0.0088(11)
C1 0.0265(15) 0.0271(16) 0.0339(17) 0.0030(15) 0.0123(13) 0.0092(15)
C2 0.0250(15) 0.0238(16) 0.0295(17) 0.0035(13) 0.0076(13) 0.0040(13)
C3 0.0383(18) 0.0244(17) 0.0361(18) -0.0008(14) 0.0123(15) -0.0028(15)
C4 0.0388(17) 0.0295(17) 0.0341(17) 0.0002(14) 0.0152(14) -0.0045(15)
C5 0.0296(16) 0.0331(18) 0.0326(18) 0.0028(14) 0.0110(14) 0.0054(14)
C6 0.0262(15) 0.0254(17) 0.0337(17) 0.0047(14) 0.0063(13) 0.0058(14)
C7 0.0271(16) 0.0346(19) 0.0392(19) 0.0057(16) 0.0047(14) -0.0002(15)
C8 0.0384(19) 0.042(2) 0.040(2) 0.0013(16) -0.0068(16) -0.0032(16)
C9 0.051(2) 0.051(2) 0.0311(18) 0.0008(17) 0.0022(16) -0.0015(19)
C10 0.044(2) 0.041(2) 0.036(2) 0.0044(16) 0.0127(17) -0.0058(17)
C11 0.0285(16) 0.0300(17) 0.0284(16) 0.0036(14) 0.0068(13) 0.0034(14)
C12 0.0265(15) 0.0275(17) 0.0300(16) 0.0009(13) 0.0085(12) 0.0021(13)
C13 0.0289(16) 0.0292(16) 0.0290(16) 0.0040(14) 0.0087(13) 0.0045(14)
C14 0.0335(18) 0.042(2) 0.0335(18) -0.0091(15) 0.0078(15) -0.0071(16)
C15 0.0274(16) 0.055(2) 0.0310(18) -0.0048(17) 0.0024(14) -0.0063(17)
C16 0.0244(16) 0.053(2) 0.0302(17) 0.0027(16) 0.0052(13) 0.0044(16)
C17 0.0332(18) 0.0390(19) 0.0404(19) -0.0011(16) 0.0106(15) 0.0086(16)
C18 0.0293(16) 0.0316(17) 0.0230(15) -0.0045(14) 0.0056(13) -0.0008(15)
C19 0.0305(16) 0.0288(16) 0.0250(15) 0.0004(14) 0.0049(13) -0.0039(14)
C20 0.0251(16) 0.045(2) 0.0309(17) 0.0007(16) 0.0060(13) -0.0082(16)
C21 0.0265(16) 0.046(2) 0.0323(18) -0.0021(16) 0.0055(14) 0.0028(16)
C22 0.0387(18) 0.0318(18) 0.0333(17) -0.0006(15) 0.0082(15) 0.0038(15)
C23 0.0340(18) 0.0299(17) 0.0324(18) 0.0001(14) 0.0114(14) -0.0005(15)

loop_
_atom_type_symbol
_atom_type_description
_atom_type_scat_dispersion_real
_atom_type_scat_dispersion_imag
_atom_type_scat_source
C C 0.0033 0.0000 'International Tables Vol C Tables 4.2.6.8 and 6.1.1.4'
H H 0.0000 0.0000 'International Tables Vol C Tables 4.2.6.8 and 6.1.1.4'
O O 0.0106 0.0000 'International Tables Vol C Tables 4.2.6.8 and 6.1.1.4'

loop_
_geom_angle_atom_site_label_1
_geom_angle_atom_site_label_2
_geom_angle_atom_site_label_3
_geom_angle
O1 C1 C6 120.6(3)
O1 C1 C2 121.4(3)
C6 C1 C2 117.8(2)
C1 C2 C3 108.7(3)
C1 C2 C17 104.9(2)
C3 C2 C17 110.7(2)
C1 C2 C11 109.6(2)
C3 C2 C11 112.5(2)
C17 C2 C11 110.2(2)
C4 C3 C2 112.8(3)
C4 C3 H3A 109.0
C2 C3 H3A 109.0
C4 C3 H3B 109.0
C2 C3 H3B 109.0
H3A C3 H3B 107.8
C5 C4 C3 113.2(2)
C5 C4 H4A 108.9
C3 C4 H4A 108.9
C5 C4 H4B 108.9
C3 C4 H4B 108.9
H4A C4 H4B 107.8
C10 C5 C6 118.2(3)
C10 C5 C4 121.2(3)
C6 C5 C4 120.6(3)
C7 C6 C5 119.8(3)
C7 C6 C1 118.3(3)
C5 C6 C1 121.8(3)
C8 C7 C6 120.7(3)
C8 C7 H7 119.6
C6 C7 H7 119.6
C7 C8 C9 119.5(3)
C7 C8 H8 120.2
C9 C8 H8 120.2
C10 C9 C8 120.1(3)
C10 C9 H9 119.9
C8 C9 H9 119.9
C9 C10 C5 121.6(3)
C9 C10 H10 119.2
C5 C10 H10 119.2
C16 C11 C12 109.7(3)
C16 C11 C2 113.0(2)
C12 C11 C2 114.3(2)
C16 C11 H11 106.4
C12 C11 H11 106.4
C2 C11 H11 106.4
C11 C12 C13 112.0(2)
C11 C12 H12A 109.2
C13 C12 H12A 109.2
C11 C12 H12B 109.2
C13 C12 H12B 109.2
H12A C12 H12B 107.9
C18 C13 C12 110.9(2)
C18 C13 C14 112.5(3)
C12 C13 C14 110.3(2)
C18 C13 H13 107.6
C12 C13 H13 107.6
C14 C13 H13 107.6
C15 C14 C13 112.9(3)
C15 C14 H14A 109.0
C13 C14 H14A 109.0
C15 C14 H14B 109.0
C13 C14 H14B 109.0
H14A C14 H14B 107.8
C16 C15 C14 124.0(3)
C16 C15 H15 118.0
C14 C15 H15 118.0
C15 C16 C11 123.9(3)
C15 C16 H16 118.1
C11 C16 H16 118.1
C2 C17 H17A 109.5
C2 C17 H17B 109.5
H17A C17 H17B 109.5
C2 C17 H17C 109.5
H17A C17 H17C 109.5
H17B C17 H17C 109.5
C19 C18 C23 118.1(3)
C19 C18 C13 120.7(3)
C23 C18 C13 121.1(3)
C20 C19 C18 120.6(3)
C20 C19 H19 119.7
C18 C19 H19 119.7
C21 C20 C19 120.9(3)
C21 C20 H20 119.6
C19 C20 H20 119.6
C20 C21 C22 118.9(3)
C20 C21 H21 120.5
C22 C21 H21 120.5
C21 C22 C23 120.6(3)
C21 C22 H22 119.7
C23 C22 H22 119.7
C22 C23 C18 120.8(3)
C22 C23 H23 119.6
C18 C23 H23 119.6

loop_
_geom_bond_atom_site_label_1
_geom_bond_atom_site_label_2
_geom_bond_distance
O1 C1 1.220(3)
C1 C6 1.489(4)
C1 C2 1.533(4)
C2 C3 1.543(4)
C2 C17 1.549(4)
C2 C11 1.559(4)
C3 C4 1.527(4)
C3 H3A 0.9700
C3 H3B 0.9700
C4 C5 1.507(4)
C4 H4A 0.9700
C4 H4B 0.9700
C5 C10 1.391(5)
C5 C6 1.409(4)
C6 C7 1.405(4)
C7 C8 1.380(5)
C7 H7 0.9300
C8 C9 1.393(5)
C8 H8 0.9300
C9 C10 1.385(5)
C9 H9 0.9300
C10 H10 0.9300
C11 C16 1.513(5)
C11 C12 1.530(4)
C11 H11 0.9800
C12 C13 1.536(4)
C12 H12A 0.9700
C12 H12B 0.9700
C13 C18 1.526(4)
C13 C14 1.536(4)
C13 H13 0.9800
C14 C15 1.510(4)
C14 H14A 0.9700
C14 H14B 0.9700
C15 C16 1.320(5)
C15 H15 0.9300
C16 H16 0.9300
C17 H17A 0.9600
C17 H17B 0.9600
C17 H17C 0.9600
C18 C19 1.394(4)
C18 C23 1.395(5)
C19 C20 1.389(4)
C19 H19 0.9300
C20 C21 1.381(5)
C20 H20 0.9300
C21 C22 1.385(4)
C21 H21 0.9300
C22 C23 1.388(4)
C22 H22 0.9300
C23 H23 0.9300

loop_
_geom_torsion_atom_site_label_1
_geom_torsion_atom_site_label_2
_geom_torsion_atom_site_label_3
_geom_torsion_atom_site_label_4
_geom_torsion
O1 C1 C2 C3 -147.5(3)
C6 C1 C2 C3 36.9(3)
O1 C1 C2 C17 94.1(3)
C6 C1 C2 C17 -81.5(3)
O1 C1 C2 C11 -24.2(4)
C6 C1 C2 C11 160.2(2)
C1 C2 C3 C4 -57.2(3)
C17 C2 C3 C4 57.5(3)
C11 C2 C3 C4 -178.8(2)
C2 C3 C4 C5 49.2(4)
C3 C4 C5 C10 161.6(3)
C3 C4 C5 C6 -19.0(4)
C10 C5 C6 C7 0.0(4)
C4 C5 C6 C7 -179.4(3)
C10 C5 C6 C1 178.2(3)
C4 C5 C6 C1 -1.2(4)
O1 C1 C6 C7 -6.2(4)
C2 C1 C6 C7 169.5(3)
O1 C1 C6 C5 175.6(3)
C2 C1 C6 C5 -8.8(4)
C5 C6 C7 C8 1.2(4)
C1 C6 C7 C8 -177.1(3)
C6 C7 C8 C9 -1.3(5)
C7 C8 C9 C10 0.2(5)
C8 C9 C10 C5 1.0(5)
C6 C5 C10 C9 -1.1(5)
C4 C5 C10 C9 178.3(3)
C1 C2 C11 C16 172.4(3)
C3 C2 C11 C16 -66.5(3)
C17 C2 C11 C16 57.5(4)
C1 C2 C11 C12 -61.1(3)
C3 C2 C11 C12 59.9(3)
C17 C2 C11 C12 -176.0(3)
C16 C11 C12 C13 -49.4(3)
C2 C11 C12 C13 -177.5(3)
C11 C12 C13 C18 -174.3(2)
C11 C12 C13 C14 60.4(3)
C18 C13 C14 C15 -163.3(3)
C12 C13 C14 C15 -38.9(4)
C13 C14 C15 C16 10.3(5)
C14 C15 C16 C11 -0.5(5)
C12 C11 C16 C15 20.0(4)
C2 C11 C16 C15 148.8(3)
C12 C13 C18 C19 111.6(3)
C14 C13 C18 C19 -124.4(3)
C12 C13 C18 C23 -66.7(4)
C14 C13 C18 C23 57.4(4)
C23 C18 C19 C20 1.0(4)
C13 C18 C19 C20 -177.3(3)
C18 C19 C20 C21 -0.2(4)
C19 C20 C21 C22 -0.4(4)
C20 C21 C22 C23 0.2(4)
C21 C22 C23 C18 0.7(5)
C19 C18 C23 C22 -1.3(4)
C13 C18 C23 C22 177.0(3)
